data_7151010
loop_
_publ_author_name
'Maxwell, Aoife C.'
'Franc, Celine'
'Pouchain, Laurent'
'M\"uller-Bunz, Helge'
'Guiry, Patrick J.'

_publ_section_title
;
 Electronically varied quinazolinaps for asymmetric catalysis
;
_journal_issue 20
_journal_name_full 'Organic &amp; Biomolecular Chemistry'
_journal_page_first 3848
_journal_page_last 3853
_journal_paper_doi 10.1039/b810936b
_journal_volume 6
_journal_year 2008
_chemical_absolute_configuration ad
_chemical_formula_moiety 'C51 H51 N3 Pd, F6 P, C4 H10 O'
_chemical_formula_sum 'C55 H61 F6 N3 O P2 Pd'
_chemical_formula_weight 1062.41
_chemical_name_systematic
;
?
;
_space_group_IT_number 19
_symmetry_cell_setting orthorhombic
_symmetry_space_group_name_Hall 'P 2ac 2ab'
_symmetry_space_group_name_H-M 'P 21 21 21'
_atom_sites_solution_hydrogens geom
_atom_sites_solution_primary direct
_atom_sites_solution_secondary difmap
_audit_creation_method SHELXL-97
_cell_angle_alpha 90.00
_cell_angle_beta 90.00
_cell_angle_gamma 90.00
_cell_formula_units_Z 4
_cell_length_a 14.3877(7)
_cell_length_b 16.3592(7)
_cell_length_c 21.4727(10)
_cell_measurement_reflns_used 8058
_cell_measurement_temperature 100(2)
_cell_measurement_theta_max 32.10
_cell_measurement_theta_min 2.27
_cell_volume 5054.1(4)
_computing_cell_refinement 'Bruker SMART'
_computing_data_collection 'Bruker SMART'
_computing_data_reduction 'Bruker SAINT'
_computing_molecular_graphics 'Bruker SHELXTL'
_computing_publication_material 'Bruker SHELXTL'
_computing_structure_refinement 'SHELXL-97 (Sheldrick, 1997)'
_computing_structure_solution 'SHELXS-97 (Sheldrick, 1990)'
_diffrn_ambient_temperature 100(2)
_diffrn_measured_fraction_theta_full 1.000
_diffrn_measured_fraction_theta_max 1.000
_diffrn_measurement_device_type 'CCD area detector'
_diffrn_measurement_method 'phi and omega scans'
_diffrn_radiation_monochromator graphite
_diffrn_radiation_source 'fine-focus sealed tube'
_diffrn_radiation_type MoK\a
_diffrn_radiation_wavelength 0.71073
_diffrn_reflns_av_R_equivalents 0.0383
_diffrn_reflns_av_sigmaI/netI 0.0324
_diffrn_reflns_limit_h_max 21
_diffrn_reflns_limit_h_min -21
_diffrn_reflns_limit_k_max 24
_diffrn_reflns_limit_k_min -24
_diffrn_reflns_limit_l_max 32
_diffrn_reflns_limit_l_min -32
_diffrn_reflns_number 109336
_diffrn_reflns_theta_full 32.50
_diffrn_reflns_theta_max 32.50
_diffrn_reflns_theta_min 1.56
_exptl_absorpt_coefficient_mu 0.495
_exptl_absorpt_correction_T_max 0.8617
_exptl_absorpt_correction_T_min 0.7559
_exptl_absorpt_correction_type multi-scan
_exptl_absorpt_process_details SADABS
_exptl_crystal_colour yellow
_exptl_crystal_density_diffrn 1.396
_exptl_crystal_density_method 'not measured'
_exptl_crystal_description prism
_exptl_crystal_F_000 2200
_exptl_crystal_size_max 0.38
_exptl_crystal_size_mid 0.33
_exptl_crystal_size_min 0.31
_refine_diff_density_max 1.334
_refine_diff_density_min -0.287
_refine_diff_density_rms 0.092
_refine_ls_abs_structure_details 'Flack H D (1983), Acta Cryst. A39, 876-881'
_refine_ls_abs_structure_Flack -0.030(10)
_refine_ls_extinction_method none
_refine_ls_goodness_of_fit_ref 1.082
_refine_ls_hydrogen_treatment constr
_refine_ls_matrix_type full
_refine_ls_number_parameters 624
_refine_ls_number_reflns 18274
_refine_ls_number_restraints 0
_refine_ls_restrained_S_all 1.082
_refine_ls_R_factor_all 0.0367
_refine_ls_R_factor_gt 0.0333
_refine_ls_shift/su_max 0.003
_refine_ls_shift/su_mean 0.000
_refine_ls_structure_factor_coef Fsqd
_refine_ls_weighting_details 'calc w=1/[\s^2^(Fo^2^)+(0.0465P)^2^+0.2320P] where P=(Fo^2^+2Fc^2^)/3'
_refine_ls_weighting_scheme calc
_refine_ls_wR_factor_gt 0.0761
_refine_ls_wR_factor_ref 0.0777
_reflns_number_gt 17202
_reflns_number_total 18274
_reflns_threshold_expression >2sigma(I)
_cod_data_source_file b810936b.txt
_cod_data_source_block gui23
_cod_depositor_comments
;
The following automatic conversions were performed:
'_symmetry_cell_setting' value 'Orthorhombic' changed to 'orthorhombic'
according to '/home/saulius/struct/CIF-dictionaries/cif_core.dic'
dictionary named 'cif_core.dic' version 2.4.1 from 2010-06-29.

Automatic conversion script
Id: cif_fix_enum 1527 2010-12-29 10:47:43Z saulius 
;
_cod_original_sg_symbol_H-M P2(1)2(1)2(1)
_cod_original_formula_sum 'C55 H61 N3 O F6 P2 Pd'
_cod_database_code 7151010

loop_
_symmetry_equiv_pos_as_xyz
'x, y, z'
'-x+1/2, -y, z+1/2'
'-x, y+1/2, -z+1/2'
'x+1/2, -y+1/2, -z'

loop_
_atom_site_label
_atom_site_type_symbol
_atom_site_fract_x
_atom_site_fract_y
_atom_site_fract_z
_atom_site_U_iso_or_equiv
_atom_site_adp_type
_atom_site_occupancy
_atom_site_symmetry_multiplicity
_atom_site_calc_flag
_atom_site_refinement_flags
_atom_site_disorder_assembly
_atom_site_disorder_group
Pd Pd 0.848081(7) 0.470270(7) 0.235943(5) 0.01153(3) Uani 1 1 d . . .
C1 C 0.95451(11) 0.50009(10) 0.28985(8) 0.0149(3) Uani 1 1 d . . .
C2 C 1.01213(12) 0.56933(10) 0.28260(8) 0.0164(3) Uani 1 1 d . . .
H2 H 0.9968 0.6098 0.2526 0.020 Uiso 1 1 calc R . .
C3 C 1.09023(12) 0.57849(11) 0.31868(8) 0.0184(3) Uani 1 1 d . . .
H3 H 1.1269 0.6265 0.3146 0.022 Uiso 1 1 calc R . .
C4 C 1.11676(11) 0.51760(11) 0.36171(8) 0.0175(3) Uani 1 1 d . . .
C5 C 1.20010(12) 0.52497(14) 0.39728(8) 0.0242(4) Uani 1 1 d . . .
H5 H 1.2361 0.5735 0.3941 0.029 Uiso 1 1 calc R . .
C6 C 1.22896(12) 0.46363(15) 0.43574(8) 0.0265(4) Uani 1 1 d . . .
H6 H 1.2845 0.4697 0.4592 0.032 Uiso 1 1 calc R . .
C7 C 1.17625(14) 0.39119(14) 0.44059(9) 0.0271(4) Uani 1 1 d . . .
H7 H 1.1975 0.3478 0.4664 0.033 Uiso 1 1 calc R . .
C8 C 1.09442(14) 0.38296(12) 0.40830(9) 0.0232(4) Uani 1 1 d . . .
H8 H 1.0587 0.3345 0.4130 0.028 Uiso 1 1 calc R . .
C9 C 1.06226(12) 0.44577(11) 0.36795(8) 0.0173(3) Uani 1 1 d . . .
C10 C 0.97868(12) 0.44009(10) 0.33221(8) 0.0164(3) Uani 1 1 d . . .
C11 C 0.91212(13) 0.36911(11) 0.33717(9) 0.0210(3) Uani 1 1 d . . .
H11 H 0.9457 0.3206 0.3545 0.025 Uiso 1 1 calc R . .
C12 C 0.83105(14) 0.39033(14) 0.37943(9) 0.0286(4) Uani 1 1 d . . .
H12A H 0.8546 0.4075 0.4202 0.043 Uiso 1 1 calc R . .
H12B H 0.7912 0.3422 0.3845 0.043 Uiso 1 1 calc R . .
H12C H 0.7950 0.4349 0.3608 0.043 Uiso 1 1 calc R . .
N1 N 0.88214(10) 0.35097(8) 0.27098(7) 0.0187(3) Uani 1 1 d . . .
C13 C 0.96081(13) 0.31035(11) 0.23909(11) 0.0282(4) Uani 1 1 d . . .
H13A H 0.9770 0.2600 0.2613 0.042 Uiso 1 1 calc R . .
H13B H 1.0146 0.3471 0.2386 0.042 Uiso 1 1 calc R . .
H13C H 0.9429 0.2970 0.1962 0.042 Uiso 1 1 calc R . .
C14 C 0.80101(13) 0.29511(11) 0.26960(11) 0.0262(4) Uani 1 1 d . . .
H14A H 0.7875 0.2798 0.2264 0.039 Uiso 1 1 calc R . .
H14B H 0.7469 0.3228 0.2876 0.039 Uiso 1 1 calc R . .
H14C H 0.8151 0.2459 0.2939 0.039 Uiso 1 1 calc R . .
N2 N 0.74036(9) 0.43852(8) 0.16720(6) 0.0130(2) Uani 1 1 d . . .
C15 C 0.76469(12) 0.42017(10) 0.10656(8) 0.0161(3) Uani 1 1 d . . .
C16 C 0.86215(12) 0.38982(11) 0.09451(8) 0.0212(3) Uani 1 1 d . . .
H16 H 0.9012 0.4005 0.1322 0.025 Uiso 1 1 calc R . .
C17 C 0.85662(15) 0.29692(13) 0.08355(11) 0.0322(4) Uani 1 1 d . . .
H17A H 0.8255 0.2709 0.1190 0.048 Uiso 1 1 calc R . .
H17B H 0.9195 0.2747 0.0793 0.048 Uiso 1 1 calc R . .
H17C H 0.8213 0.2861 0.0454 0.048 Uiso 1 1 calc R . .
C18 C 0.90604(15) 0.43232(16) 0.03844(10) 0.0345(5) Uani 1 1 d . . .
H18A H 0.8690 0.4209 0.0011 0.052 Uiso 1 1 calc R . .
H18B H 0.9694 0.4119 0.0324 0.052 Uiso 1 1 calc R . .
H18C H 0.9078 0.4914 0.0458 0.052 Uiso 1 1 calc R . .
N3 N 0.70894(11) 0.42459(9) 0.05865(7) 0.0186(3) Uani 1 1 d . . .
C19 C 0.61951(13) 0.44891(10) 0.06880(8) 0.0180(3) Uani 1 1 d . . .
C20 C 0.55926(14) 0.45809(11) 0.01749(8) 0.0238(4) Uani 1 1 d . . .
H20 H 0.5813 0.4480 -0.0235 0.029 Uiso 1 1 calc R . .
C21 C 0.46957(15) 0.48137(13) 0.02676(9) 0.0285(4) Uani 1 1 d . . .
H21 H 0.4288 0.4857 -0.0079 0.034 Uiso 1 1 calc R . .
C22 C 0.43607(14) 0.49924(13) 0.08683(10) 0.0268(4) Uani 1 1 d . . .
H22 H 0.3736 0.5166 0.0922 0.032 Uiso 1 1 calc R . .
C23 C 0.49299(13) 0.49171(11) 0.13743(9) 0.0208(3) Uani 1 1 d . . .
H23 H 0.4702 0.5039 0.1779 0.025 Uiso 1 1 calc R . .
C24 C 0.58650(11) 0.46548(11) 0.12926(7) 0.0164(3) Uani 1 1 d . . .
C25 C 0.65265(11) 0.45956(9) 0.17828(7) 0.0134(3) Uani 1 1 d . . .
C26 C 0.62802(10) 0.48450(9) 0.24289(7) 0.0132(3) Uani 1 1 d . . .
C27 C 0.55764(11) 0.44184(10) 0.27616(8) 0.0157(3) Uani 1 1 d . . .
C28 C 0.51416(12) 0.37019(10) 0.25243(8) 0.0189(3) Uani 1 1 d . . .
H28 H 0.5337 0.3480 0.2137 0.023 Uiso 1 1 calc R . .
C29 C 0.44454(13) 0.33323(12) 0.28507(10) 0.0242(4) Uani 1 1 d . . .
H29 H 0.4155 0.2859 0.2684 0.029 Uiso 1 1 calc R . .
C30 C 0.41482(14) 0.36394(12) 0.34315(10) 0.0262(4) Uani 1 1 d . . .
H30 H 0.3645 0.3388 0.3644 0.031 Uiso 1 1 calc R . .
C31 C 0.45881(13) 0.43013(12) 0.36871(9) 0.0226(3) Uani 1 1 d . . .
H31 H 0.4408 0.4491 0.4088 0.027 Uiso 1 1 calc R . .
C32 C 0.53086(11) 0.47063(11) 0.33605(7) 0.0168(3) Uani 1 1 d . . .
C33 C 0.57533(12) 0.53982(11) 0.36074(8) 0.0190(3) Uani 1 1 d . . .
H33 H 0.5573 0.5596 0.4006 0.023 Uiso 1 1 calc R . .
C34 C 0.64399(12) 0.57927(10) 0.32866(7) 0.0174(3) Uani 1 1 d . . .
H34 H 0.6729 0.6259 0.3466 0.021 Uiso 1 1 calc R . .
C35 C 0.67266(10) 0.55185(9) 0.26920(8) 0.0138(3) Uani 1 1 d . . .
P1 P 0.77777(3) 0.59289(2) 0.23231(2) 0.01210(7) Uani 1 1 d . . .
C36 C 0.74415(12) 0.62933(9) 0.15606(7) 0.0141(3) Uani 1 1 d . . .
C37 C 0.65288(13) 0.65267(9) 0.14297(8) 0.0165(3) Uani 1 1 d . . .
H37 H 0.6067 0.6496 0.1745 0.020 Uiso 1 1 calc R . .
C38 C 0.62932(12) 0.68050(10) 0.08354(8) 0.0193(3) Uani 1 1 d . . .
C42 C 0.53082(14) 0.70417(13) 0.06770(10) 0.0284(4) Uani 1 1 d . . .
H42A H 0.5304 0.7586 0.0486 0.043 Uiso 1 1 calc R . .
H42B H 0.4933 0.7050 0.1058 0.043 Uiso 1 1 calc R . .
H42C H 0.5048 0.6643 0.0384 0.043 Uiso 1 1 calc R . .
C39 C 0.69854(14) 0.68545(11) 0.03890(8) 0.0208(3) Uani 1 1 d . . .
H39 H 0.6832 0.7059 -0.0012 0.025 Uiso 1 1 calc R . .
C40 C 0.78958(13) 0.66164(12) 0.05062(8) 0.0213(3) Uani 1 1 d . . .
C43 C 0.86155(15) 0.66513(16) 0.00021(10) 0.0364(5) Uani 1 1 d . . .
H43A H 0.8536 0.6184 -0.0278 0.055 Uiso 1 1 calc R . .
H43B H 0.9237 0.6632 0.0189 0.055 Uiso 1 1 calc R . .
H43C H 0.8544 0.7160 -0.0234 0.055 Uiso 1 1 calc R . .
C41 C 0.81219(12) 0.63331(11) 0.11002(8) 0.0180(3) Uani 1 1 d . . .
H41 H 0.8740 0.6167 0.1191 0.022 Uiso 1 1 calc R . .
C44 C 0.80571(11) 0.68360(10) 0.27721(7) 0.0144(3) Uani 1 1 d . . .
C45 C 0.83787(12) 0.67532(10) 0.33822(8) 0.0174(3) Uani 1 1 d . . .
H45 H 0.8532 0.6227 0.3540 0.021 Uiso 1 1 calc R . .
C46 C 0.84758(13) 0.74403(10) 0.37615(8) 0.0191(3) Uani 1 1 d . . .
C50 C 0.87758(16) 0.73492(12) 0.44300(9) 0.0277(4) Uani 1 1 d . . .
H50A H 0.8306 0.7037 0.4660 0.042 Uiso 1 1 calc R . .
H50B H 0.8845 0.7891 0.4619 0.042 Uiso 1 1 calc R . .
H50C H 0.9372 0.7060 0.4447 0.042 Uiso 1 1 calc R . .
C47 C 0.82832(13) 0.82079(10) 0.35135(8) 0.0207(3) Uani 1 1 d . . .
H47 H 0.8357 0.8677 0.3769 0.025 Uiso 1 1 calc R . .
C48 C 0.79864(12) 0.83063(10) 0.29030(8) 0.0187(3) Uani 1 1 d . . .
C51 C 0.77893(14) 0.91473(10) 0.26491(10) 0.0272(4) Uani 1 1 d . . .
H51A H 0.7685 0.9113 0.2199 0.041 Uiso 1 1 calc R . .
H51B H 0.8321 0.9506 0.2732 0.041 Uiso 1 1 calc R . .
H51C H 0.7234 0.9371 0.2851 0.041 Uiso 1 1 calc R . .
C49 C 0.78749(12) 0.76149(10) 0.25327(7) 0.0163(3) Uani 1 1 d . . .
H49 H 0.7673 0.7673 0.2114 0.020 Uiso 1 1 calc R . .
P2 P 0.87200(3) 0.09946(3) 0.39984(2) 0.02280(9) Uani 1 1 d . . .
F1 F 0.80259(9) 0.02609(10) 0.41459(6) 0.0397(3) Uani 1 1 d . . .
F2 F 0.94279(11) 0.17226(10) 0.38514(8) 0.0529(4) Uani 1 1 d . . .
F3 F 0.83087(10) 0.10629(8) 0.33116(6) 0.0350(3) Uani 1 1 d . . .
F4 F 0.94722(10) 0.03516(10) 0.37572(7) 0.0477(4) Uani 1 1 d . . .
F5 F 0.91376(11) 0.09275(10) 0.46893(6) 0.0448(4) Uani 1 1 d . . .
F6 F 0.79735(12) 0.16378(11) 0.42326(8) 0.0515(4) Uani 1 1 d . . .
C52 C 1.0828(3) 0.72187(19) 0.58606(14) 0.0688(11) Uani 1 1 d . . .
H52A H 1.1300 0.7630 0.5959 0.103 Uiso 1 1 calc R . .
H52B H 1.0904 0.7039 0.5428 0.103 Uiso 1 1 calc R . .
H52C H 1.0899 0.6749 0.6140 0.103 Uiso 1 1 calc R . .
C53 C 0.9891(3) 0.75781(18) 0.59422(12) 0.0632(11) Uani 1 1 d . . .
H53A H 0.9814 0.8048 0.5657 0.076 Uiso 1 1 calc R . .
H53B H 0.9412 0.7166 0.5837 0.076 Uiso 1 1 calc R . .
O O 0.97672(14) 0.78425(10) 0.65698(8) 0.0408(4) Uani 1 1 d . . .
C54 C 0.8929(2) 0.82558(19) 0.66864(17) 0.0583(9) Uani 1 1 d . . .
H54A H 0.8397 0.7891 0.6596 0.070 Uiso 1 1 calc R . .
H54B H 0.8881 0.8740 0.6412 0.070 Uiso 1 1 calc R . .
C55 C 0.8899(2) 0.85187(17) 0.73553(19) 0.0585(8) Uani 1 1 d . . .
H55A H 0.8920 0.8036 0.7625 0.088 Uiso 1 1 calc R . .
H55B H 0.8324 0.8822 0.7433 0.088 Uiso 1 1 calc R . .
H55C H 0.9435 0.8870 0.7445 0.088 Uiso 1 1 calc R . .

loop_
_atom_site_aniso_label
_atom_site_aniso_U_11
_atom_site_aniso_U_22
_atom_site_aniso_U_33
_atom_site_aniso_U_23
_atom_site_aniso_U_13
_atom_site_aniso_U_12
Pd 0.01138(5) 0.01025(5) 0.01295(5) -0.00004(4) -0.00083(4) 0.00028(4)
C1 0.0140(7) 0.0140(6) 0.0169(7) -0.0007(6) 0.0006(6) -0.0004(5)
C2 0.0168(7) 0.0142(7) 0.0184(7) 0.0014(5) -0.0002(6) -0.0009(6)
C3 0.0170(7) 0.0186(7) 0.0195(8) -0.0018(6) -0.0006(6) -0.0029(6)
C4 0.0143(7) 0.0239(9) 0.0145(7) -0.0030(6) 0.0003(5) 0.0007(6)
C5 0.0143(7) 0.0385(10) 0.0200(8) -0.0036(8) 0.0003(6) -0.0024(8)
C6 0.0123(7) 0.0477(12) 0.0195(8) -0.0033(8) -0.0020(6) 0.0068(8)
C7 0.0249(9) 0.0358(11) 0.0206(8) 0.0006(7) -0.0050(7) 0.0132(8)
C8 0.0261(9) 0.0217(8) 0.0217(8) 0.0011(7) -0.0039(7) 0.0069(7)
C9 0.0159(7) 0.0192(7) 0.0167(7) -0.0010(6) -0.0015(6) 0.0050(6)
C10 0.0164(7) 0.0150(7) 0.0178(7) 0.0002(6) -0.0018(6) 0.0004(6)
C11 0.0239(8) 0.0148(7) 0.0242(8) 0.0069(6) -0.0081(7) -0.0027(6)
C12 0.0291(10) 0.0347(10) 0.0219(8) 0.0073(7) 0.0021(7) -0.0112(8)
N1 0.0196(6) 0.0128(6) 0.0237(7) -0.0007(5) -0.0054(6) -0.0002(5)
C13 0.0258(9) 0.0196(8) 0.0392(10) -0.0082(8) -0.0094(9) 0.0083(7)
C14 0.0259(8) 0.0169(8) 0.0359(11) 0.0047(8) -0.0083(9) -0.0076(6)
N2 0.0125(6) 0.0125(6) 0.0141(6) -0.0019(5) 0.0012(5) -0.0007(5)
C15 0.0197(7) 0.0137(7) 0.0150(7) -0.0023(5) 0.0031(6) -0.0012(6)
C16 0.0179(8) 0.0257(8) 0.0201(8) -0.0064(6) 0.0049(6) 0.0011(6)
C17 0.0273(10) 0.0292(10) 0.0401(11) -0.0134(8) 0.0033(9) 0.0074(8)
C18 0.0268(10) 0.0505(13) 0.0261(10) -0.0055(9) 0.0094(8) -0.0069(9)
N3 0.0244(7) 0.0177(7) 0.0138(6) -0.0023(5) -0.0002(5) -0.0011(6)
C19 0.0241(8) 0.0131(7) 0.0168(7) -0.0002(5) -0.0043(6) -0.0016(6)
C20 0.0354(10) 0.0202(9) 0.0159(7) 0.0001(6) -0.0075(7) 0.0003(7)
C21 0.0334(10) 0.0275(10) 0.0245(9) 0.0020(7) -0.0146(8) 0.0012(8)
C22 0.0216(9) 0.0270(9) 0.0318(10) 0.0001(8) -0.0082(8) 0.0036(7)
C23 0.0184(8) 0.0206(8) 0.0234(8) -0.0014(6) -0.0029(7) 0.0011(6)
C24 0.0180(7) 0.0141(7) 0.0171(7) 0.0003(6) -0.0043(5) -0.0008(6)
C25 0.0157(6) 0.0104(6) 0.0141(6) -0.0004(5) 0.0003(6) -0.0020(6)
C26 0.0125(6) 0.0138(6) 0.0134(6) -0.0004(5) -0.0016(5) 0.0008(5)
C27 0.0130(6) 0.0149(6) 0.0191(8) 0.0005(5) 0.0004(6) -0.0001(5)
C28 0.0181(7) 0.0173(7) 0.0214(8) -0.0012(6) 0.0007(6) -0.0030(6)
C29 0.0216(8) 0.0198(8) 0.0313(9) -0.0003(7) 0.0027(7) -0.0063(7)
C30 0.0226(9) 0.0246(9) 0.0313(10) 0.0048(7) 0.0093(8) -0.0039(7)
C31 0.0200(8) 0.0262(9) 0.0216(8) 0.0023(7) 0.0062(7) 0.0013(7)
C32 0.0161(6) 0.0188(7) 0.0155(6) 0.0009(6) 0.0012(5) 0.0018(7)
C33 0.0184(7) 0.0230(8) 0.0156(7) -0.0045(6) 0.0028(6) 0.0018(6)
C34 0.0176(7) 0.0179(7) 0.0168(7) -0.0046(5) -0.0011(6) -0.0004(6)
C35 0.0125(6) 0.0143(6) 0.0144(6) 0.0004(5) 0.0000(6) 0.0009(5)
P1 0.01283(16) 0.01108(16) 0.01239(16) -0.00015(14) -0.00067(15) 0.00046(12)
C36 0.0169(7) 0.0108(6) 0.0147(7) 0.0003(5) -0.0028(6) 0.0005(5)
C37 0.0165(7) 0.0134(6) 0.0197(7) 0.0002(5) -0.0009(6) 0.0020(6)
C38 0.0223(8) 0.0134(7) 0.0220(8) 0.0012(6) -0.0081(6) 0.0019(6)
C42 0.0268(9) 0.0268(9) 0.0316(10) 0.0037(8) -0.0102(8) 0.0075(8)
C39 0.0298(9) 0.0160(8) 0.0165(8) 0.0026(6) -0.0054(7) -0.0013(7)
C40 0.0239(8) 0.0229(8) 0.0171(8) 0.0028(6) 0.0003(7) -0.0034(7)
C43 0.0307(11) 0.0575(14) 0.0210(9) 0.0137(9) 0.0046(8) -0.0005(10)
C41 0.0166(7) 0.0202(8) 0.0172(7) 0.0013(6) -0.0010(6) -0.0010(6)
C44 0.0138(7) 0.0135(7) 0.0160(7) -0.0019(5) 0.0006(5) -0.0005(5)
C45 0.0173(7) 0.0162(7) 0.0186(7) -0.0005(5) -0.0014(6) -0.0016(6)
C46 0.0201(7) 0.0195(7) 0.0177(7) -0.0029(6) 0.0004(7) -0.0046(7)
C50 0.0397(11) 0.0245(9) 0.0188(8) -0.0027(7) -0.0053(8) -0.0072(8)
C47 0.0265(9) 0.0159(7) 0.0196(8) -0.0044(6) 0.0029(7) -0.0057(6)
C48 0.0219(8) 0.0133(7) 0.0208(8) -0.0005(6) 0.0044(7) -0.0022(6)
C51 0.0387(10) 0.0132(7) 0.0297(9) -0.0001(7) 0.0021(9) -0.0009(7)
C49 0.0178(7) 0.0142(7) 0.0168(8) -0.0004(5) 0.0006(6) -0.0012(6)
P2 0.0229(2) 0.0233(2) 0.0222(2) 0.00254(17) 0.00113(17) -0.00208(18)
F1 0.0402(7) 0.0427(8) 0.0363(7) 0.0031(6) 0.0015(5) -0.0194(7)
F2 0.0500(9) 0.0462(9) 0.0626(10) 0.0244(8) -0.0098(8) -0.0239(7)
F3 0.0480(8) 0.0328(6) 0.0241(6) 0.0028(5) -0.0045(6) 0.0100(6)
F4 0.0421(8) 0.0517(8) 0.0494(8) 0.0145(7) 0.0094(6) 0.0238(7)
F5 0.0477(8) 0.0565(9) 0.0301(7) 0.0082(6) -0.0137(6) -0.0190(7)
F6 0.0506(9) 0.0524(9) 0.0515(9) -0.0257(8) 0.0027(7) 0.0177(8)
C52 0.130(3) 0.0396(15) 0.0372(15) -0.0104(12) 0.0180(18) -0.0314(19)
C53 0.119(3) 0.0414(14) 0.0288(12) 0.0131(10) -0.0238(15) -0.0500(18)
O 0.0584(11) 0.0292(8) 0.0347(8) 0.0097(7) -0.0194(8) -0.0152(8)
C54 0.0381(14) 0.0529(17) 0.084(2) 0.0296(16) -0.0237(15) -0.0217(13)
C55 0.0404(13) 0.0359(13) 0.099(2) 0.0039(16) 0.0054(17) -0.0032(11)

loop_
_atom_type_symbol
_atom_type_description
_atom_type_scat_dispersion_real
_atom_type_scat_dispersion_imag
_atom_type_scat_source
C C 0.0033 0.0016 'International Tables Vol C Tables 4.2.6.8 and 6.1.1.4'
H H 0.0000 0.0000 'International Tables Vol C Tables 4.2.6.8 and 6.1.1.4'
N N 0.0061 0.0033 'International Tables Vol C Tables 4.2.6.8 and 6.1.1.4'
O O 0.0106 0.0060 'International Tables Vol C Tables 4.2.6.8 and 6.1.1.4'
F F 0.0171 0.0103 'International Tables Vol C Tables 4.2.6.8 and 6.1.1.4'
P P 0.1023 0.0942 'International Tables Vol C Tables 4.2.6.8 and 6.1.1.4'
Pd Pd -0.9988 1.0072 'International Tables Vol C Tables 4.2.6.8 and 6.1.1.4'

loop_
_geom_angle_atom_site_label_1
_geom_angle_atom_site_label_2
_geom_angle_atom_site_label_3
_geom_angle
_geom_angle_site_symmetry_1
_geom_angle_site_symmetry_3
_geom_angle_publ_flag
C1 Pd N1 80.95(6) . . ?
C1 Pd N2 173.65(6) . . ?
N1 Pd N2 100.43(5) . . ?
C1 Pd P1 98.53(5) . . ?
N1 Pd P1 157.74(4) . . ?
N2 Pd P1 82.56(4) . . ?
C10 C1 C2 119.62(15) . . ?
C10 C1 Pd 113.84(12) . . ?
C2 C1 Pd 125.94(12) . . ?
C3 C2 C1 120.38(15) . . ?
C3 C2 H2 119.8 . . ?
C1 C2 H2 119.8 . . ?
C2 C3 C4 120.91(16) . . ?
C2 C3 H3 119.5 . . ?
C4 C3 H3 119.5 . . ?
C3 C4 C9 119.80(15) . . ?
C3 C4 C5 121.20(17) . . ?
C9 C4 C5 118.94(17) . . ?
C6 C5 C4 121.17(19) . . ?
C6 C5 H5 119.4 . . ?
C4 C5 H5 119.4 . . ?
C5 C6 C7 119.92(17) . . ?
C5 C6 H6 120.0 . . ?
C7 C6 H6 120.0 . . ?
C8 C7 C6 120.41(18) . . ?
C8 C7 H7 119.8 . . ?
C6 C7 H7 119.8 . . ?
C7 C8 C9 121.07(19) . . ?
C7 C8 H8 119.5 . . ?
C9 C8 H8 119.5 . . ?
C4 C9 C8 118.44(16) . . ?
C4 C9 C10 117.90(15) . . ?
C8 C9 C10 123.65(17) . . ?
C1 C10 C9 121.24(15) . . ?
C1 C10 C11 115.66(15) . . ?
C9 C10 C11 123.09(15) . . ?
C10 C11 N1 105.39(14) . . ?
C10 C11 C12 110.72(16) . . ?
N1 C11 C12 112.76(15) . . ?
C10 C11 H11 109.3 . . ?
N1 C11 H11 109.3 . . ?
C12 C11 H11 109.3 . . ?
C11 C12 H12A 109.5 . . ?
C11 C12 H12B 109.5 . . ?
H12A C12 H12B 109.5 . . ?
C11 C12 H12C 109.5 . . ?
H12A C12 H12C 109.5 . . ?
H12B C12 H12C 109.5 . . ?
C13 N1 C14 108.42(14) . . ?
C13 N1 C11 107.71(14) . . ?
C14 N1 C11 111.33(15) . . ?
C13 N1 Pd 114.85(12) . . ?
C14 N1 Pd 111.92(11) . . ?
C11 N1 Pd 102.45(10) . . ?
N1 C13 H13A 109.5 . . ?
N1 C13 H13B 109.5 . . ?
H13A C13 H13B 109.5 . . ?
N1 C13 H13C 109.5 . . ?
H13A C13 H13C 109.5 . . ?
H13B C13 H13C 109.5 . . ?
N1 C14 H14A 109.5 . . ?
N1 C14 H14B 109.5 . . ?
H14A C14 H14B 109.5 . . ?
N1 C14 H14C 109.5 . . ?
H14A C14 H14C 109.5 . . ?
H14B C14 H14C 109.5 . . ?
C25 N2 C15 117.74(14) . . ?
C25 N2 Pd 119.14(10) . . ?
C15 N2 Pd 120.31(11) . . ?
N3 C15 N2 125.07(16) . . ?
N3 C15 C16 116.96(15) . . ?
N2 C15 C16 117.93(15) . . ?
C15 C16 C18 111.68(16) . . ?
C15 C16 C17 107.62(15) . . ?
C18 C16 C17 110.50(16) . . ?
C15 C16 H16 109.0 . . ?
C18 C16 H16 109.0 . . ?
C17 C16 H16 109.0 . . ?
C16 C17 H17A 109.5 . . ?
C16 C17 H17B 109.5 . . ?
H17A C17 H17B 109.5 . . ?
C16 C17 H17C 109.5 . . ?
H17A C17 H17C 109.5 . . ?
H17B C17 H17C 109.5 . . ?
C16 C18 H18A 109.5 . . ?
C16 C18 H18B 109.5 . . ?
H18A C18 H18B 109.5 . . ?
C16 C18 H18C 109.5 . . ?
H18A C18 H18C 109.5 . . ?
H18B C18 H18C 109.5 . . ?
C15 N3 C19 117.99(14) . . ?
N3 C19 C24 121.42(15) . . ?
N3 C19 C20 119.09(16) . . ?
C24 C19 C20 119.49(16) . . ?
C21 C20 C19 119.93(17) . . ?
C21 C20 H20 120.0 . . ?
C19 C20 H20 120.0 . . ?
C20 C21 C22 121.14(17) . . ?
C20 C21 H21 119.4 . . ?
C22 C21 H21 119.4 . . ?
C23 C22 C21 120.31(18) . . ?
C23 C22 H22 119.8 . . ?
C21 C22 H22 119.8 . . ?
C22 C23 C24 119.73(17) . . ?
C22 C23 H23 120.1 . . ?
C24 C23 H23 120.1 . . ?
C19 C24 C25 116.31(15) . . ?
C19 C24 C23 119.37(15) . . ?
C25 C24 C23 124.19(15) . . ?
N2 C25 C24 121.36(14) . . ?
N2 C25 C26 117.62(14) . . ?
C24 C25 C26 120.77(14) . . ?
C35 C26 C27 120.78(14) . . ?
C35 C26 C25 118.97(14) . . ?
C27 C26 C25 120.21(13) . . ?
C26 C27 C32 118.98(15) . . ?
C26 C27 C28 122.49(15) . . ?
C32 C27 C28 118.51(15) . . ?
C29 C28 C27 120.27(17) . . ?
C29 C28 H28 119.9 . . ?
C27 C28 H28 119.9 . . ?
C28 C29 C30 121.26(18) . . ?
C28 C29 H29 119.4 . . ?
C30 C29 H29 119.4 . . ?
C31 C30 C29 119.73(17) . . ?
C31 C30 H30 120.1 . . ?
C29 C30 H30 120.1 . . ?
C30 C31 C32 120.65(17) . . ?
C30 C31 H31 119.7 . . ?
C32 C31 H31 119.7 . . ?
C33 C32 C31 121.57(16) . . ?
C33 C32 C27 119.00(15) . . ?
C31 C32 C27 119.42(16) . . ?
C34 C33 C32 121.32(15) . . ?
C34 C33 H33 119.3 . . ?
C32 C33 H33 119.3 . . ?
C33 C34 C35 121.07(15) . . ?
C33 C34 H34 119.5 . . ?
C35 C34 H34 119.5 . . ?
C26 C35 C34 118.80(14) . . ?
C26 C35 P1 119.58(12) . . ?
C34 C35 P1 120.94(12) . . ?
C36 P1 C44 105.70(7) . . ?
C36 P1 C35 106.93(8) . . ?
C44 P1 C35 104.62(7) . . ?
C36 P1 Pd 116.49(5) . . ?
C44 P1 Pd 127.70(5) . . ?
C35 P1 Pd 91.69(5) . . ?
C41 C36 C37 120.35(15) . . ?
C41 C36 P1 118.04(13) . . ?
C37 C36 P1 121.61(13) . . ?
C36 C37 C38 120.10(16) . . ?
C36 C37 H37 120.0 . . ?
C38 C37 H37 120.0 . . ?
C39 C38 C37 118.49(16) . . ?
C39 C38 C42 120.32(16) . . ?
C37 C38 C42 121.19(17) . . ?
C38 C42 H42A 109.5 . . ?
C38 C42 H42B 109.5 . . ?
H42A C42 H42B 109.5 . . ?
C38 C42 H42C 109.5 . . ?
H42A C42 H42C 109.5 . . ?
H42B C42 H42C 109.5 . . ?
C38 C39 C40 122.43(16) . . ?
C38 C39 H39 118.8 . . ?
C40 C39 H39 118.8 . . ?
C39 C40 C41 118.58(17) . . ?
C39 C40 C43 120.64(16) . . ?
C41 C40 C43 120.77(17) . . ?
C40 C43 H43A 109.5 . . ?
C40 C43 H43B 109.5 . . ?
H43A C43 H43B 109.5 . . ?
C40 C43 H43C 109.5 . . ?
H43A C43 H43C 109.5 . . ?
H43B C43 H43C 109.5 . . ?
C36 C41 C40 120.04(16) . . ?
C36 C41 H41 120.0 . . ?
C40 C41 H41 120.0 . . ?
C45 C44 C49 119.69(15) . . ?
C45 C44 P1 119.51(12) . . ?
C49 C44 P1 120.55(12) . . ?
C46 C45 C44 120.19(15) . . ?
C46 C45 H45 119.9 . . ?
C44 C45 H45 119.9 . . ?
C47 C46 C45 118.92(15) . . ?
C47 C46 C50 120.72(15) . . ?
C45 C46 C50 120.35(16) . . ?
C46 C50 H50A 109.5 . . ?
C46 C50 H50B 109.5 . . ?
H50A C50 H50B 109.5 . . ?
C46 C50 H50C 109.5 . . ?
H50A C50 H50C 109.5 . . ?
H50B C50 H50C 109.5 . . ?
C48 C47 C46 121.81(16) . . ?
C48 C47 H47 119.1 . . ?
C46 C47 H47 119.1 . . ?
C47 C48 C49 118.74(16) . . ?
C47 C48 C51 120.36(16) . . ?
C49 C48 C51 120.90(16) . . ?
C48 C51 H51A 109.5 . . ?
C48 C51 H51B 109.5 . . ?
H51A C51 H51B 109.5 . . ?
C48 C51 H51C 109.5 . . ?
H51A C51 H51C 109.5 . . ?
H51B C51 H51C 109.5 . . ?
C48 C49 C44 120.58(15) . . ?
C48 C49 H49 119.7 . . ?
C44 C49 H49 119.7 . . ?
F6 P2 F3 89.73(8) . . ?
F6 P2 F1 90.71(9) . . ?
F3 P2 F1 90.23(8) . . ?
F6 P2 F4 179.49(10) . . ?
F3 P2 F4 89.86(8) . . ?
F1 P2 F4 89.60(9) . . ?
F6 P2 F2 89.99(10) . . ?
F3 P2 F2 90.09(8) . . ?
F1 P2 F2 179.23(9) . . ?
F4 P2 F2 89.70(9) . . ?
F6 P2 F5 90.34(9) . . ?
F3 P2 F5 179.79(10) . . ?
F1 P2 F5 89.97(8) . . ?
F4 P2 F5 90.07(9) . . ?
F2 P2 F5 89.71(8) . . ?
C53 C52 H52A 109.5 . . ?
C53 C52 H52B 109.5 . . ?
H52A C52 H52B 109.5 . . ?
C53 C52 H52C 109.5 . . ?
H52A C52 H52C 109.5 . . ?
H52B C52 H52C 109.5 . . ?
O C53 C52 110.2(2) . . ?
O C53 H53A 109.6 . . ?
C52 C53 H53A 109.6 . . ?
O C53 H53B 109.6 . . ?
C52 C53 H53B 109.6 . . ?
H53A C53 H53B 108.1 . . ?
C54 O C53 114.9(3) . . ?
O C54 C55 109.4(2) . . ?
O C54 H54A 109.8 . . ?
C55 C54 H54A 109.8 . . ?
O C54 H54B 109.8 . . ?
C55 C54 H54B 109.8 . . ?
H54A C54 H54B 108.2 . . ?
C54 C55 H55A 109.5 . . ?
C54 C55 H55B 109.5 . . ?
H55A C55 H55B 109.5 . . ?
C54 C55 H55C 109.5 . . ?
H55A C55 H55C 109.5 . . ?
H55B C55 H55C 109.5 . . ?

loop_
_geom_bond_atom_site_label_1
_geom_bond_atom_site_label_2
_geom_bond_distance
_geom_bond_site_symmetry_2
_geom_bond_publ_flag
Pd C1 1.9806(16) . ?
Pd N1 2.1483(14) . ?
Pd N2 2.2023(14) . ?
Pd P1 2.2479(4) . ?
C1 C10 1.383(2) . ?
C1 C2 1.412(2) . ?
C2 C3 1.373(2) . ?
C2 H2 0.9500 . ?
C3 C4 1.411(2) . ?
C3 H3 0.9500 . ?
C4 C9 1.419(2) . ?
C4 C5 1.427(2) . ?
C5 C6 1.365(3) . ?
C5 H5 0.9500 . ?
C6 C7 1.411(3) . ?
C6 H6 0.9500 . ?
C7 C8 1.373(3) . ?
C7 H7 0.9500 . ?
C8 C9 1.421(2) . ?
C8 H8 0.9500 . ?
C9 C10 1.430(2) . ?
C10 C11 1.509(2) . ?
C11 N1 1.515(2) . ?
C11 C12 1.518(3) . ?
C11 H11 1.0000 . ?
C12 H12A 0.9800 . ?
C12 H12B 0.9800 . ?
C12 H12C 0.9800 . ?
N1 C13 1.480(2) . ?
N1 C14 1.483(2) . ?
C13 H13A 0.9800 . ?
C13 H13B 0.9800 . ?
C13 H13C 0.9800 . ?
C14 H14A 0.9800 . ?
C14 H14B 0.9800 . ?
C14 H14C 0.9800 . ?
N2 C25 1.330(2) . ?
N2 C15 1.381(2) . ?
C15 N3 1.307(2) . ?
C15 C16 1.510(2) . ?
C16 C18 1.527(3) . ?
C16 C17 1.540(3) . ?
C16 H16 1.0000 . ?
C17 H17A 0.9800 . ?
C17 H17B 0.9800 . ?
C17 H17C 0.9800 . ?
C18 H18A 0.9800 . ?
C18 H18B 0.9800 . ?
C18 H18C 0.9800 . ?
N3 C19 1.364(2) . ?
C19 C24 1.409(2) . ?
C19 C20 1.410(2) . ?
C20 C21 1.360(3) . ?
C20 H20 0.9500 . ?
C21 C22 1.408(3) . ?
C21 H21 0.9500 . ?
C22 C23 1.366(3) . ?
C22 H22 0.9500 . ?
C23 C24 1.423(2) . ?
C23 H23 0.9500 . ?
C24 C25 1.422(2) . ?
C25 C26 1.489(2) . ?
C26 C35 1.395(2) . ?
C26 C27 1.422(2) . ?
C27 C32 1.422(2) . ?
C27 C28 1.423(2) . ?
C28 C29 1.364(2) . ?
C28 H28 0.9500 . ?
C29 C30 1.411(3) . ?
C29 H29 0.9500 . ?
C30 C31 1.369(3) . ?
C30 H30 0.9500 . ?
C31 C32 1.416(2) . ?
C31 H31 0.9500 . ?
C32 C33 1.404(2) . ?
C33 C34 1.366(2) . ?
C33 H33 0.9500 . ?
C34 C35 1.415(2) . ?
C34 H34 0.9500 . ?
C35 P1 1.8344(15) . ?
P1 C36 1.8082(16) . ?
P1 C44 1.8148(16) . ?
C36 C41 1.393(2) . ?
C36 C37 1.396(2) . ?
C37 C38 1.397(2) . ?
C37 H37 0.9500 . ?
C38 C39 1.385(3) . ?
C38 C42 1.508(3) . ?
C42 H42A 0.9800 . ?
C42 H42B 0.9800 . ?
C42 H42C 0.9800 . ?
C39 C40 1.390(3) . ?
C39 H39 0.9500 . ?
C40 C41 1.396(2) . ?
C40 C43 1.499(3) . ?
C43 H43A 0.9800 . ?
C43 H43B 0.9800 . ?
C43 H43C 0.9800 . ?
C41 H41 0.9500 . ?
C44 C45 1.396(2) . ?
C44 C49 1.399(2) . ?
C45 C46 1.395(2) . ?
C45 H45 0.9500 . ?
C46 C47 1.392(2) . ?
C46 C50 1.506(2) . ?
C50 H50A 0.9800 . ?
C50 H50B 0.9800 . ?
C50 H50C 0.9800 . ?
C47 C48 1.388(3) . ?
C47 H47 0.9500 . ?
C48 C49 1.392(2) . ?
C48 C51 1.507(2) . ?
C51 H51A 0.9800 . ?
C51 H51B 0.9800 . ?
C51 H51C 0.9800 . ?
C49 H49 0.9500 . ?
P2 F6 1.5854(15) . ?
P2 F3 1.5930(13) . ?
P2 F1 1.5931(14) . ?
P2 F4 1.5957(15) . ?
P2 F2 1.5986(15) . ?
P2 F5 1.6044(14) . ?
C52 C53 1.482(5) . ?
C52 H52A 0.9800 . ?
C52 H52B 0.9800 . ?
C52 H52C 0.9800 . ?
C53 O 1.426(3) . ?
C53 H53A 0.9900 . ?
C53 H53B 0.9900 . ?
O C54 1.405(4) . ?
C54 C55 1.500(5) . ?
C54 H54A 0.9900 . ?
C54 H54B 0.9900 . ?
C55 H55A 0.9800 . ?
C55 H55B 0.9800 . ?
C55 H55C 0.9800 . ?

loop_
_geom_torsion_atom_site_label_1
_geom_torsion_atom_site_label_2
_geom_torsion_atom_site_label_3
_geom_torsion_atom_site_label_4
_geom_torsion
_geom_torsion_site_symmetry_1
_geom_torsion_site_symmetry_2
_geom_torsion_site_symmetry_3
_geom_torsion_site_symmetry_4
_geom_torsion_publ_flag
N1 Pd C1 C10 -15.82(12) . . . . ?
N2 Pd C1 C10 -118.9(5) . . . . ?
P1 Pd C1 C10 141.66(12) . . . . ?
N1 Pd C1 C2 155.17(15) . . . . ?
N2 Pd C1 C2 52.1(6) . . . . ?
P1 Pd C1 C2 -47.35(15) . . . . ?
C10 C1 C2 C3 -2.0(3) . . . . ?
Pd C1 C2 C3 -172.53(13) . . . . ?
C1 C2 C3 C4 2.7(3) . . . . ?
C2 C3 C4 C9 0.0(3) . . . . ?
C2 C3 C4 C5 177.09(17) . . . . ?
C3 C4 C5 C6 -175.52(17) . . . . ?
C9 C4 C5 C6 1.6(3) . . . . ?
C4 C5 C6 C7 0.3(3) . . . . ?
C5 C6 C7 C8 -2.0(3) . . . . ?
C6 C7 C8 C9 1.9(3) . . . . ?
C3 C4 C9 C8 175.46(16) . . . . ?
C5 C4 C9 C8 -1.7(2) . . . . ?
C3 C4 C9 C10 -3.4(2) . . . . ?
C5 C4 C9 C10 179.49(16) . . . . ?
C7 C8 C9 C4 0.0(3) . . . . ?
C7 C8 C9 C10 178.73(17) . . . . ?
C2 C1 C10 C9 -1.5(3) . . . . ?
Pd C1 C10 C9 170.13(13) . . . . ?
C2 C1 C10 C11 179.25(15) . . . . ?
Pd C1 C10 C11 -9.1(2) . . . . ?
C4 C9 C10 C1 4.1(2) . . . . ?
C8 C9 C10 C1 -174.65(17) . . . . ?
C4 C9 C10 C11 -176.66(16) . . . . ?
C8 C9 C10 C11 4.6(3) . . . . ?
C1 C10 C11 N1 40.1(2) . . . . ?
C9 C10 C11 N1 -139.16(16) . . . . ?
C1 C10 C11 C12 -82.12(19) . . . . ?
C9 C10 C11 C12 98.63(19) . . . . ?
C10 C11 N1 C13 74.01(17) . . . . ?
C12 C11 N1 C13 -165.10(15) . . . . ?
C10 C11 N1 C14 -167.26(14) . . . . ?
C12 C11 N1 C14 -46.37(19) . . . . ?
C10 C11 N1 Pd -47.48(14) . . . . ?
C12 C11 N1 Pd 73.41(15) . . . . ?
C1 Pd N1 C13 -80.75(13) . . . . ?
N2 Pd N1 C13 92.96(12) . . . . ?
P1 Pd N1 C13 -171.19(9) . . . . ?
C1 Pd N1 C14 155.08(14) . . . . ?
N2 Pd N1 C14 -31.21(14) . . . . ?
P1 Pd N1 C14 64.64(18) . . . . ?
C1 Pd N1 C11 35.72(11) . . . . ?
N2 Pd N1 C11 -150.58(10) . . . . ?
P1 Pd N1 C11 -54.72(16) . . . . ?
C1 Pd N2 C25 -147.5(5) . . . . ?
N1 Pd N2 C25 110.50(12) . . . . ?
P1 Pd N2 C25 -47.16(11) . . . . ?
C1 Pd N2 C15 13.1(6) . . . . ?
N1 Pd N2 C15 -88.88(13) . . . . ?
P1 Pd N2 C15 113.45(12) . . . . ?
C25 N2 C15 N3 2.5(2) . . . . ?
Pd N2 C15 N3 -158.35(13) . . . . ?
C25 N2 C15 C16 -175.25(14) . . . . ?
Pd N2 C15 C16 23.87(19) . . . . ?
N3 C15 C16 C18 47.5(2) . . . . ?
N2 C15 C16 C18 -134.55(17) . . . . ?
N3 C15 C16 C17 -74.0(2) . . . . ?
N2 C15 C16 C17 103.99(18) . . . . ?
N2 C15 N3 C19 -0.2(3) . . . . ?
C16 C15 N3 C19 177.58(15) . . . . ?
C15 N3 C19 C24 -2.7(2) . . . . ?
C15 N3 C19 C20 176.88(16) . . . . ?
N3 C19 C20 C21 179.25(17) . . . . ?
C24 C19 C20 C21 -1.2(3) . . . . ?
C19 C20 C21 C22 2.1(3) . . . . ?
C20 C21 C22 C23 -1.4(3) . . . . ?
C21 C22 C23 C24 -0.2(3) . . . . ?
N3 C19 C24 C25 3.2(2) . . . . ?
C20 C19 C24 C25 -176.42(15) . . . . ?
N3 C19 C24 C23 179.18(16) . . . . ?
C20 C19 C24 C23 -0.4(3) . . . . ?
C22 C23 C24 C19 1.0(3) . . . . ?
C22 C23 C24 C25 176.73(17) . . . . ?
C15 N2 C25 C24 -1.9(2) . . . . ?
Pd N2 C25 C24 159.23(12) . . . . ?
C15 N2 C25 C26 -176.14(13) . . . . ?
Pd N2 C25 C26 -15.03(18) . . . . ?
C19 C24 C25 N2 -0.8(2) . . . . ?
C23 C24 C25 N2 -176.60(16) . . . . ?
C19 C24 C25 C26 173.30(14) . . . . ?
C23 C24 C25 C26 -2.5(2) . . . . ?
N2 C25 C26 C35 60.25(19) . . . . ?
C24 C25 C26 C35 -114.05(17) . . . . ?
N2 C25 C26 C27 -121.97(16) . . . . ?
C24 C25 C26 C27 63.7(2) . . . . ?
C35 C26 C27 C32 2.2(2) . . . . ?
C25 C26 C27 C32 -175.51(14) . . . . ?
C35 C26 C27 C28 -176.38(15) . . . . ?
C25 C26 C27 C28 5.9(2) . . . . ?
C26 C27 C28 C29 -177.52(17) . . . . ?
C32 C27 C28 C29 3.9(2) . . . . ?
C27 C28 C29 C30 -0.9(3) . . . . ?
C28 C29 C30 C31 -2.6(3) . . . . ?
C29 C30 C31 C32 3.1(3) . . . . ?
C30 C31 C32 C33 178.42(18) . . . . ?
C30 C31 C32 C27 -0.2(3) . . . . ?
C26 C27 C32 C33 -0.6(2) . . . . ?
C28 C27 C32 C33 178.06(16) . . . . ?
C26 C27 C32 C31 178.02(15) . . . . ?
C28 C27 C32 C31 -3.3(2) . . . . ?
C31 C32 C33 C34 -179.15(17) . . . . ?
C27 C32 C33 C34 -0.6(3) . . . . ?
C32 C33 C34 C35 0.1(3) . . . . ?
C27 C26 C35 C34 -2.6(2) . . . . ?
C25 C26 C35 C34 175.12(14) . . . . ?
C27 C26 C35 P1 167.99(12) . . . . ?
C25 C26 C35 P1 -14.2(2) . . . . ?
C33 C34 C35 C26 1.5(2) . . . . ?
C33 C34 C35 P1 -169.03(13) . . . . ?
C26 C35 P1 C36 63.35(14) . . . . ?
C34 C35 P1 C36 -126.22(14) . . . . ?
C26 C35 P1 C44 175.17(13) . . . . ?
C34 C35 P1 C44 -14.40(15) . . . . ?
C26 C35 P1 Pd -55.04(13) . . . . ?
C34 C35 P1 Pd 115.39(13) . . . . ?
C1 Pd P1 C36 131.68(8) . . . . ?
N1 Pd P1 C36 -141.37(12) . . . . ?
N2 Pd P1 C36 -42.00(7) . . . . ?
C1 Pd P1 C44 -8.44(8) . . . . ?
N1 Pd P1 C44 78.51(13) . . . . ?
N2 Pd P1 C44 177.88(8) . . . . ?
C1 Pd P1 C35 -118.44(7) . . . . ?
N1 Pd P1 C35 -31.48(12) . . . . ?
N2 Pd P1 C35 67.89(6) . . . . ?
C44 P1 C36 C41 93.78(14) . . . . ?
C35 P1 C36 C41 -155.14(13) . . . . ?
Pd P1 C36 C41 -54.42(15) . . . . ?
C44 P1 C36 C37 -86.49(14) . . . . ?
C35 P1 C36 C37 24.58(15) . . . . ?
Pd P1 C36 C37 125.31(12) . . . . ?
C41 C36 C37 C38 -0.2(2) . . . . ?
P1 C36 C37 C38 -179.97(12) . . . . ?
C36 C37 C38 C39 -1.0(2) . . . . ?
C36 C37 C38 C42 178.51(16) . . . . ?
C37 C38 C39 C40 1.8(3) . . . . ?
C42 C38 C39 C40 -177.69(18) . . . . ?
C38 C39 C40 C41 -1.4(3) . . . . ?
C38 C39 C40 C43 177.72(19) . . . . ?
C37 C36 C41 C40 0.8(3) . . . . ?
P1 C36 C41 C40 -179.51(14) . . . . ?
C39 C40 C41 C36 0.0(3) . . . . ?
C43 C40 C41 C36 -179.06(19) . . . . ?
C36 P1 C44 C45 -177.58(13) . . . . ?
C35 P1 C44 C45 69.72(14) . . . . ?
Pd P1 C44 C45 -34.17(16) . . . . ?
C36 P1 C44 C49 8.16(16) . . . . ?
C35 P1 C44 C49 -104.54(14) . . . . ?
Pd P1 C44 C49 151.56(11) . . . . ?
C49 C44 C45 C46 3.1(2) . . . . ?
P1 C44 C45 C46 -171.25(14) . . . . ?
C44 C45 C46 C47 -2.6(3) . . . . ?
C44 C45 C46 C50 176.87(17) . . . . ?
C45 C46 C47 C48 0.8(3) . . . . ?
C50 C46 C47 C48 -178.59(18) . . . . ?
C46 C47 C48 C49 0.4(3) . . . . ?
C46 C47 C48 C51 -179.66(18) . . . . ?
C47 C48 C49 C44 0.1(3) . . . . ?
C51 C48 C49 C44 -179.85(16) . . . . ?
C45 C44 C49 C48 -1.8(2) . . . . ?
P1 C44 C49 C48 172.43(13) . . . . ?
C52 C53 O C54 174.9(2) . . . . ?
C53 O C54 C55 -178.5(2) . . . . ?
